data_7125838
loop_
_publ_author_name
'Vr\'ana, Jan'
'Samsonov, Maksim A.'
'N\<emec, Vlastimil'
'R\%u\<Zi\<cka, Ale\<s'

_publ_section_title
;
 Access to the most sterically crowded anilines via non-catalysed C-C
 coupling reactions.
;
_journal_issue 16
_journal_name_full 'Chemical communications (Cambridge, England)'
_journal_page_first 2487
_journal_page_last 2490
_journal_paper_doi 10.1039/c9cc09497k
_journal_volume 56
_journal_year 2020
_chemical_formula_sum 'C34 H31 N O2'
_chemical_formula_weight 485.60
_space_group_crystal_system triclinic
_space_group_IT_number 2
_space_group_name_Hall '-P 1'
_space_group_name_H-M_alt 'P -1'
_atom_sites_solution_hydrogens mixed
_atom_sites_solution_primary dual
_atom_sites_solution_secondary difmap
_audit_creation_method SHELXL-2017/1
_audit_update_record
;
2019-09-30 deposited with the CCDC.	2020-01-21 downloaded from the CCDC.
;
_cell_angle_alpha 71.125(4)
_cell_angle_beta 73.114(4)
_cell_angle_gamma 76.737(4)
_cell_formula_units_Z 2
_cell_length_a 8.7448(8)
_cell_length_b 12.2039(12)
_cell_length_c 13.7109(12)
_cell_measurement_reflns_used 9968
_cell_measurement_temperature 150(2)
_cell_measurement_theta_max 28.30
_cell_measurement_theta_min 2.46
_cell_volume 1309.9(2)
_computing_cell_refinement 'APEX3 v2016.9-0 (Bruker AXS)'
_computing_data_collection 'Bruker Instrument Service vV6.2.3'
_computing_data_reduction 'SAINT V8.37A (Bruker AXS Inc., 2015)'
_computing_molecular_graphics 'SHELXL-2017/1 (Sheldrick, 2017)'
_computing_publication_material 'Bruker SHELXTL'
_computing_structure_refinement 'SHELXL-2017/1 (Sheldrick, 2017)'
_computing_structure_solution 'XT, VERSION 2014/5'
_diffrn_ambient_temperature 150(2)
_diffrn_detector_area_resol_mean 10.4167
_diffrn_measured_fraction_theta_full 0.991
_diffrn_measured_fraction_theta_max 0.992
_diffrn_measurement_device_type 'Bruker D8 - Venture'
_diffrn_measurement_method '\f and \w scans to fill the Ewald sphere'
_diffrn_radiation_type MoK\a
_diffrn_radiation_wavelength 0.71073
_diffrn_reflns_av_R_equivalents 0.1077
_diffrn_reflns_av_unetI/netI 0.0514
_diffrn_reflns_Laue_measured_fraction_full 0.991
_diffrn_reflns_Laue_measured_fraction_max 0.992
_diffrn_reflns_limit_h_max 10
_diffrn_reflns_limit_h_min -10
_diffrn_reflns_limit_k_max 15
_diffrn_reflns_limit_k_min -15
_diffrn_reflns_limit_l_max 16
_diffrn_reflns_limit_l_min -16
_diffrn_reflns_number 43758
_diffrn_reflns_point_group_measured_fraction_full 0.991
_diffrn_reflns_point_group_measured_fraction_max 0.992
_diffrn_reflns_theta_full 25.242
_diffrn_reflns_theta_max 25.998
_diffrn_reflns_theta_min 2.462
_diffrn_source 'sealed X-ray tube'
_exptl_absorpt_coefficient_mu 0.076
_exptl_absorpt_correction_T_max 0.7457
_exptl_absorpt_correction_T_min 0.5569
_exptl_absorpt_correction_type multi-scan
_exptl_absorpt_process_details
;
SADABS-2016/2 - Bruker AXS area detector
scaling and absorption correction
;
_exptl_crystal_colour orange
_exptl_crystal_density_diffrn 1.231
_exptl_crystal_description prism
_exptl_crystal_F_000 516
_exptl_crystal_size_max 0.583
_exptl_crystal_size_mid 0.473
_exptl_crystal_size_min 0.445
_refine_diff_density_max 0.516
_refine_diff_density_min -0.336
_refine_diff_density_rms 0.090
_refine_ls_extinction_method none
_refine_ls_goodness_of_fit_ref 1.076
_refine_ls_hydrogen_treatment mixed
_refine_ls_matrix_type full
_refine_ls_number_parameters 344
_refine_ls_number_reflns 5102
_refine_ls_number_restraints 0
_refine_ls_restrained_S_all 1.076
_refine_ls_R_factor_all 0.0941
_refine_ls_R_factor_gt 0.0763
_refine_ls_shift/su_max 0.000
_refine_ls_shift/su_mean 0.000
_refine_ls_structure_factor_coef Fsqd
_refine_ls_weighting_details 'w=1/[\s^2^(Fo^2^)+(0.1138P)^2^+3.1540P] where P=(Fo^2^+2Fc^2^)/3'
_refine_ls_weighting_scheme calc
_refine_ls_wR_factor_gt 0.2389
_refine_ls_wR_factor_ref 0.2467
_reflns_Friedel_coverage 0.000
_reflns_number_gt 3978
_reflns_number_total 5102
_reflns_threshold_expression 'I > 2\s(I)'
_cod_data_source_file c9cc09497k2.cif
_cod_data_source_block JVR180719O1
_cod_depositor_comments 'Adding full bibliography for 7125838--7125846.cif.'
_cod_database_code 7125838
_shelx_shelxl_version_number 2017/1
_shelx_space_group_comment
;
The symmetry employed for this shelxl refinement is uniquely defined
by the following loop, which should always be used as a source of
symmetry information in preference to the above space-group names.
They are only intended as comments.
;
_shelx_estimated_absorpt_t_min 0.957
_shelx_estimated_absorpt_t_max 0.967
_exptl_absorpt_special_details
;
The ratio of minimum to maximum
apparent transmission was 0.747
;

loop_
_space_group_symop_operation_xyz
'x, y, z'
'-x, -y, -z'

loop_
_atom_site_label
_atom_site_type_symbol
_atom_site_fract_x
_atom_site_fract_y
_atom_site_fract_z
_atom_site_U_iso_or_equiv
_atom_site_adp_type
_atom_site_occupancy
_atom_site_site_symmetry_order
_atom_site_calc_flag
_atom_site_refinement_flags_posn
_atom_site_refinement_flags_adp
O1 O 0.5252(3) 0.55727(19) 0.81315(18) 0.0214(5) Uani 1 1 d . .
O2 O 0.6838(3) 0.56125(19) 0.40673(18) 0.0198(5) Uani 1 1 d . .
N1 N 0.4932(3) 0.6220(2) 0.5957(2) 0.0201(6) Uani 1 1 d . .
H1 H 0.441(6) 0.588(4) 0.667(4) 0.051(14) Uiso 1 1 d . .
H2 H 0.499(5) 0.587(4) 0.545(4) 0.039(12) Uiso 1 1 d . .
C1 C 0.6209(4) 0.6783(3) 0.5801(2) 0.0165(6) Uani 1 1 d . .
C2 C 0.6464(4) 0.7093(3) 0.6647(2) 0.0170(6) Uani 1 1 d . .
C3 C 0.7854(4) 0.7553(3) 0.6490(2) 0.0190(7) Uani 1 1 d . .
H3 H 0.804758 0.773169 0.706416 0.023 Uiso 1 1 calc R U
C4 C 0.8971(4) 0.7760(3) 0.5522(3) 0.0212(7) Uani 1 1 d . .
H4 H 0.992509 0.806227 0.543558 0.025 Uiso 1 1 calc R U
C5 C 0.8666(4) 0.7517(3) 0.4684(2) 0.0193(7) Uani 1 1 d . .
H5 H 0.942456 0.765702 0.401816 0.023 Uiso 1 1 calc R U
C6 C 0.7278(4) 0.7073(3) 0.4790(2) 0.0178(6) Uani 1 1 d . .
C7 C 0.6912(4) 0.6844(3) 0.3847(2) 0.0179(7) Uani 1 1 d . .
C8 C 0.8115(4) 0.4815(3) 0.4493(3) 0.0247(7) Uani 1 1 d . .
H8A H 0.812461 0.403260 0.443619 0.037 Uiso 1 1 calc R U
H8B H 0.794357 0.478293 0.523942 0.037 Uiso 1 1 calc R U
H8C H 0.915256 0.508160 0.409331 0.037 Uiso 1 1 calc R U
C9 C 0.8128(4) 0.7252(3) 0.2782(2) 0.0207(7) Uani 1 1 d . .
C10 C 0.8346(4) 0.8423(3) 0.2377(3) 0.0262(7) Uani 1 1 d . .
H10 H 0.775494 0.896198 0.277024 0.031 Uiso 1 1 calc R U
C11 C 0.9397(5) 0.8818(4) 0.1421(3) 0.0354(9) Uani 1 1 d . .
H11 H 0.955822 0.961478 0.117271 0.043 Uiso 1 1 calc R U
C12 C 1.0223(5) 0.8050(4) 0.0818(3) 0.0375(10) Uani 1 1 d . .
H12 H 1.095279 0.831612 0.015771 0.045 Uiso 1 1 calc R U
C13 C 0.9973(5) 0.6901(4) 0.1188(3) 0.0339(9) Uani 1 1 d . .
H13 H 1.052068 0.637433 0.077307 0.041 Uiso 1 1 calc R U
C14 C 0.8925(4) 0.6498(3) 0.2165(3) 0.0257(7) Uani 1 1 d . .
H14 H 0.875761 0.570278 0.240901 0.031 Uiso 1 1 calc R U
C15 C 0.5238(4) 0.7486(3) 0.3666(2) 0.0180(6) Uani 1 1 d . .
C16 C 0.4497(4) 0.7116(3) 0.3085(3) 0.0215(7) Uani 1 1 d . .
H16 H 0.499050 0.643859 0.284930 0.026 Uiso 1 1 calc R U
C17 C 0.3046(4) 0.7724(3) 0.2845(3) 0.0277(8) Uani 1 1 d . .
H17 H 0.255175 0.746198 0.244520 0.033 Uiso 1 1 calc R U
C18 C 0.2319(4) 0.8706(3) 0.3184(3) 0.0269(8) Uani 1 1 d . .
H18 H 0.132264 0.912013 0.302097 0.032 Uiso 1 1 calc R U
C19 C 0.3037(4) 0.9087(3) 0.3760(3) 0.0289(8) Uani 1 1 d . .
H19 H 0.253442 0.976137 0.399843 0.035 Uiso 1 1 calc R U
C20 C 0.4501(4) 0.8481(3) 0.3993(3) 0.0249(7) Uani 1 1 d . .
H20 H 0.500039 0.875357 0.438206 0.030 Uiso 1 1 calc R U
C21 C 0.5268(4) 0.6825(3) 0.7736(2) 0.0182(7) Uani 1 1 d . .
C22 C 0.6797(4) 0.4870(3) 0.8010(3) 0.0268(8) Uani 1 1 d . .
H22A H 0.671521 0.408287 0.849420 0.040 Uiso 1 1 calc R U
H22B H 0.755727 0.522383 0.817419 0.040 Uiso 1 1 calc R U
H22C H 0.718480 0.481929 0.727736 0.040 Uiso 1 1 calc R U
C23 C 0.5651(4) 0.7266(3) 0.8562(2) 0.0197(7) Uani 1 1 d . .
C24 C 0.5968(4) 0.6504(3) 0.9503(3) 0.0256(7) Uani 1 1 d . .
H24 H 0.598116 0.568832 0.963842 0.031 Uiso 1 1 calc R U
C25 C 0.6268(5) 0.6921(4) 1.0253(3) 0.0329(9) Uani 1 1 d . .
H25 H 0.649194 0.638671 1.089204 0.039 Uiso 1 1 calc R U
C26 C 0.6243(5) 0.8103(4) 1.0075(3) 0.0331(9) Uani 1 1 d . .
H26 H 0.646493 0.838365 1.058254 0.040 Uiso 1 1 calc R U
C27 C 0.5891(5) 0.8872(4) 0.9153(3) 0.0315(8) Uani 1 1 d . .
H27 H 0.585207 0.968937 0.902986 0.038 Uiso 1 1 calc R U
C28 C 0.5593(4) 0.8461(3) 0.8403(3) 0.0254(7) Uani 1 1 d . .
H28 H 0.534561 0.900118 0.777246 0.030 Uiso 1 1 calc R U
C29 C 0.3527(4) 0.7373(3) 0.7669(2) 0.0192(7) Uani 1 1 d . .
C30 C 0.3201(4) 0.8427(3) 0.6924(3) 0.0237(7) Uani 1 1 d . .
H30 H 0.407071 0.878857 0.641965 0.028 Uiso 1 1 calc R U
C31 C 0.1623(4) 0.8959(3) 0.6905(3) 0.0277(8) Uani 1 1 d . .
H31 H 0.141855 0.967941 0.639025 0.033 Uiso 1 1 calc R U
C32 C 0.0348(4) 0.8442(3) 0.7636(3) 0.0311(8) Uani 1 1 d . .
H32 H -0.073338 0.881207 0.763285 0.037 Uiso 1 1 calc R U
C33 C 0.0655(4) 0.7379(4) 0.8374(3) 0.0312(8) Uani 1 1 d . .
H33 H -0.021711 0.701192 0.886923 0.037 Uiso 1 1 calc R U
C34 C 0.2234(4) 0.6853(3) 0.8388(3) 0.0253(7) Uani 1 1 d . .
H34 H 0.243466 0.612574 0.889553 0.030 Uiso 1 1 calc R U

loop_
_atom_site_aniso_label
_atom_site_aniso_U_11
_atom_site_aniso_U_22
_atom_site_aniso_U_33
_atom_site_aniso_U_23
_atom_site_aniso_U_13
_atom_site_aniso_U_12
O1 0.0229(12) 0.0149(11) 0.0244(12) -0.0024(9) -0.0042(9) -0.0047(9)
O2 0.0179(11) 0.0163(11) 0.0277(12) -0.0085(9) -0.0079(9) -0.0009(9)
N1 0.0187(14) 0.0245(14) 0.0200(14) -0.0075(12) -0.0014(11) -0.0106(11)
C1 0.0147(15) 0.0139(14) 0.0209(15) -0.0036(12) -0.0046(12) -0.0034(11)
C2 0.0142(15) 0.0165(15) 0.0196(15) -0.0037(12) -0.0037(12) -0.0029(12)
C3 0.0195(16) 0.0216(16) 0.0184(15) -0.0075(12) -0.0043(12) -0.0055(12)
C4 0.0176(16) 0.0247(17) 0.0244(16) -0.0083(13) -0.0040(13) -0.0080(13)
C5 0.0149(15) 0.0236(16) 0.0195(15) -0.0067(12) 0.0000(12) -0.0071(12)
C6 0.0189(16) 0.0146(14) 0.0210(15) -0.0045(12) -0.0055(12) -0.0038(12)
C7 0.0208(16) 0.0148(15) 0.0200(15) -0.0065(12) -0.0047(12) -0.0039(12)
C8 0.0216(17) 0.0210(16) 0.0311(18) -0.0078(14) -0.0097(14) 0.0028(13)
C9 0.0173(16) 0.0277(17) 0.0195(16) -0.0080(13) -0.0052(12) -0.0046(13)
C10 0.0288(19) 0.0292(18) 0.0217(16) -0.0061(14) -0.0048(14) -0.0095(15)
C11 0.040(2) 0.040(2) 0.0249(19) -0.0008(16) -0.0075(16) -0.0166(18)
C12 0.029(2) 0.057(3) 0.0190(17) -0.0023(17) -0.0015(15) -0.0105(18)
C13 0.0264(19) 0.051(2) 0.0206(17) -0.0123(16) -0.0037(14) 0.0028(17)
C14 0.0258(18) 0.0309(19) 0.0207(16) -0.0085(14) -0.0070(13) -0.0004(14)
C15 0.0185(16) 0.0179(15) 0.0159(14) -0.0021(12) -0.0020(12) -0.0058(12)
C16 0.0198(16) 0.0218(16) 0.0236(16) -0.0086(13) -0.0051(13) -0.0011(13)
C17 0.0247(18) 0.0268(18) 0.0344(19) -0.0061(15) -0.0131(15) -0.0051(14)
C18 0.0184(17) 0.0215(17) 0.0351(19) 0.0003(14) -0.0073(14) -0.0019(13)
C19 0.0279(19) 0.0200(17) 0.0327(19) -0.0072(14) -0.0029(15) 0.0024(14)
C20 0.0313(19) 0.0204(16) 0.0246(17) -0.0084(13) -0.0088(14) -0.0010(14)
C21 0.0201(16) 0.0150(15) 0.0197(15) -0.0033(12) -0.0039(12) -0.0057(12)
C22 0.0268(18) 0.0205(17) 0.0292(18) -0.0044(14) -0.0058(14) -0.0004(14)
C23 0.0159(15) 0.0263(17) 0.0178(15) -0.0094(13) 0.0010(12) -0.0068(13)
C24 0.0257(18) 0.0304(18) 0.0207(16) -0.0047(14) -0.0044(13) -0.0087(15)
C25 0.036(2) 0.046(2) 0.0192(17) -0.0073(16) -0.0063(15) -0.0152(17)
C26 0.029(2) 0.051(2) 0.0262(18) -0.0216(17) 0.0001(15) -0.0124(17)
C27 0.033(2) 0.036(2) 0.0318(19) -0.0199(16) -0.0008(15) -0.0100(16)
C28 0.0292(19) 0.0247(17) 0.0228(17) -0.0084(14) -0.0039(14) -0.0050(14)
C29 0.0170(16) 0.0227(16) 0.0205(15) -0.0107(13) -0.0015(12) -0.0046(12)
C30 0.0211(17) 0.0203(16) 0.0279(17) -0.0080(13) -0.0028(13) -0.0015(13)
C31 0.0280(19) 0.0244(17) 0.0353(19) -0.0129(15) -0.0136(15) 0.0020(14)
C32 0.0200(18) 0.035(2) 0.048(2) -0.0249(18) -0.0129(16) 0.0027(15)
C33 0.0220(18) 0.043(2) 0.0304(19) -0.0147(16) 0.0011(14) -0.0112(16)
C34 0.0209(17) 0.0320(19) 0.0241(17) -0.0091(14) -0.0020(13) -0.0083(14)

loop_
_atom_type_symbol
_atom_type_description
_atom_type_scat_dispersion_real
_atom_type_scat_dispersion_imag
_atom_type_scat_source
C C 0.0033 0.0016 'International Tables Vol C Tables 4.2.6.8 and 6.1.1.4'
H H 0.0000 0.0000 'International Tables Vol C Tables 4.2.6.8 and 6.1.1.4'
N N 0.0061 0.0033 'International Tables Vol C Tables 4.2.6.8 and 6.1.1.4'
O O 0.0106 0.0060 'International Tables Vol C Tables 4.2.6.8 and 6.1.1.4'

loop_
_geom_angle_atom_site_label_1
_geom_angle_atom_site_label_2
_geom_angle_atom_site_label_3
_geom_angle
C22 O1 C21 115.2(2)
C8 O2 C7 115.9(2)
C1 N1 H1 117(3)
C1 N1 H2 116(3)
H1 N1 H2 119(4)
N1 C1 C6 120.3(3)
N1 C1 C2 120.4(3)
C6 C1 C2 119.2(3)
C3 C2 C1 118.8(3)
C3 C2 C21 121.5(3)
C1 C2 C21 119.5(3)
C2 C3 C4 122.2(3)
C2 C3 H3 118.9
C4 C3 H3 118.9
C5 C4 C3 118.6(3)
C5 C4 H4 120.7
C3 C4 H4 120.7
C4 C5 C6 121.8(3)
C4 C5 H5 119.1
C6 C5 H5 119.1
C5 C6 C1 119.0(3)
C5 C6 C7 121.7(3)
C1 C6 C7 119.3(3)
O2 C7 C6 110.0(2)
O2 C7 C15 105.3(2)
C6 C7 C15 111.7(3)
O2 C7 C9 109.7(2)
C6 C7 C9 114.0(3)
C15 C7 C9 105.7(2)
O2 C8 H8A 109.5
O2 C8 H8B 109.5
H8A C8 H8B 109.5
O2 C8 H8C 109.5
H8A C8 H8C 109.5
H8B C8 H8C 109.5
C14 C9 C10 118.2(3)
C14 C9 C7 121.5(3)
C10 C9 C7 120.1(3)
C11 C10 C9 121.5(4)
C11 C10 H10 119.2
C9 C10 H10 119.2
C10 C11 C12 119.9(4)
C10 C11 H11 120.1
C12 C11 H11 120.1
C13 C12 C11 119.3(3)
C13 C12 H12 120.4
C11 C12 H12 120.4
C12 C13 C14 120.7(4)
C12 C13 H13 119.6
C14 C13 H13 119.6
C9 C14 C13 120.3(3)
C9 C14 H14 119.8
C13 C14 H14 119.8
C20 C15 C16 118.5(3)
C20 C15 C7 122.0(3)
C16 C15 C7 119.4(3)
C15 C16 C17 120.8(3)
C15 C16 H16 119.6
C17 C16 H16 119.6
C18 C17 C16 120.1(3)
C18 C17 H17 120.0
C16 C17 H17 120.0
C19 C18 C17 119.9(3)
C19 C18 H18 120.0
C17 C18 H18 120.0
C18 C19 C20 119.9(3)
C18 C19 H19 120.1
C20 C19 H19 120.1
C15 C20 C19 120.8(3)
C15 C20 H20 119.6
C19 C20 H20 119.6
O1 C21 C29 105.6(2)
O1 C21 C2 109.0(2)
C29 C21 C2 112.2(2)
O1 C21 C23 109.6(2)
C29 C21 C23 106.5(2)
C2 C21 C23 113.7(2)
O1 C22 H22A 109.5
O1 C22 H22B 109.5
H22A C22 H22B 109.5
O1 C22 H22C 109.5
H22A C22 H22C 109.5
H22B C22 H22C 109.5
C24 C23 C28 118.1(3)
C24 C23 C21 121.5(3)
C28 C23 C21 120.2(3)
C23 C24 C25 120.8(3)
C23 C24 H24 119.6
C25 C24 H24 119.6
C26 C25 C24 120.5(3)
C26 C25 H25 119.7
C24 C25 H25 119.7
C25 C26 C27 119.3(3)
C25 C26 H26 120.4
C27 C26 H26 120.4
C26 C27 C28 120.4(4)
C26 C27 H27 119.8
C28 C27 H27 119.8
C27 C28 C23 120.9(3)
C27 C28 H28 119.6
C23 C28 H28 119.6
C34 C29 C30 118.4(3)
C34 C29 C21 120.6(3)
C30 C29 C21 121.0(3)
C31 C30 C29 121.0(3)
C31 C30 H30 119.5
C29 C30 H30 119.5
C32 C31 C30 120.0(3)
C32 C31 H31 120.0
C30 C31 H31 120.0
C31 C32 C33 119.6(3)
C31 C32 H32 120.2
C33 C32 H32 120.2
C34 C33 C32 120.0(3)
C34 C33 H33 120.0
C32 C33 H33 120.0
C33 C34 C29 120.9(3)
C33 C34 H34 119.5
C29 C34 H34 119.5

loop_
_geom_bond_atom_site_label_1
_geom_bond_atom_site_label_2
_geom_bond_distance
O1 C22 1.421(4)
O1 C21 1.449(4)
O2 C8 1.431(4)
O2 C7 1.447(4)
N1 C1 1.373(4)
N1 H1 0.95(5)
N1 H2 0.91(5)
C1 C6 1.415(4)
C1 C2 1.417(4)
C2 C3 1.386(4)
C2 C21 1.537(4)
C3 C4 1.387(5)
C3 H3 0.9500
C4 C5 1.383(4)
C4 H4 0.9500
C5 C6 1.392(4)
C5 H5 0.9500
C6 C7 1.538(4)
C7 C15 1.542(4)
C7 C9 1.544(4)
C8 H8A 0.9800
C8 H8B 0.9800
C8 H8C 0.9800
C9 C14 1.383(5)
C9 C10 1.392(5)
C10 C11 1.375(5)
C10 H10 0.9500
C11 C12 1.387(6)
C11 H11 0.9500
C12 C13 1.374(6)
C12 H12 0.9500
C13 C14 1.394(5)
C13 H13 0.9500
C14 H14 0.9500
C15 C20 1.385(5)
C15 C16 1.386(4)
C16 C17 1.387(5)
C16 H16 0.9500
C17 C18 1.377(5)
C17 H17 0.9500
C18 C19 1.376(5)
C18 H18 0.9500
C19 C20 1.392(5)
C19 H19 0.9500
C20 H20 0.9500
C21 C29 1.532(4)
C21 C23 1.543(4)
C22 H22A 0.9800
C22 H22B 0.9800
C22 H22C 0.9800
C23 C24 1.385(5)
C23 C28 1.395(5)
C24 C25 1.394(5)
C24 H24 0.9500
C25 C26 1.379(6)
C25 H25 0.9500
C26 C27 1.379(6)
C26 H26 0.9500
C27 C28 1.388(5)
C27 H27 0.9500
C28 H28 0.9500
C29 C34 1.390(5)
C29 C30 1.390(5)
C30 C31 1.388(5)
C30 H30 0.9500
C31 C32 1.382(5)
C31 H31 0.9500
C32 C33 1.389(6)
C32 H32 0.9500
C33 C34 1.385(5)
C33 H33 0.9500
C34 H34 0.9500
